data_4322942
loop_
_publ_author_name
'Gerd W. Rabe'
'Henrike Heise'
'Glenn P. A. Yap'
'Louise M. Liable-Sands'
'Ilia A. Guzei'
'Arnold L. Rheingold'

_publ_contact_author
;
        Rabe, Gerd W.
        Technische Universitat Munchen
        Anorganisch-Chemisches Institut
        Lichtenbergstr. 4
        85747 Garching
;
_publ_contact_author_email g.rabe@lrz.tu-muenchen.de
_publ_contact_author_fax 011-49-89-3209-3125
_publ_contact_author_phone 011-49-89-3209-3085
_publ_section_title
;
 Molecular Structures of the Heavier Alkali Metal Salts of
 Supermesitylphosphane: A Systematic Investigation
;
_journal_name_full 'Inorganic Chemistry'
_journal_page_first 4235
_journal_page_last 4245
_journal_paper_doi 10.1021/ic971178y
_journal_volume 37
_journal_year 1998
_chemical_formula_structural 'Bis[cesium mono(2,4,6-tri-t-butylbenzene)phosphide](mu-pyridine)'
_chemical_formula_sum 'C41 H65 Cs2 N P2'
_chemical_formula_weight 899.70
_chemical_name_systematic
; 
Bis[cesium mono(2,4,6-tri-t-butylbenzene)phosphide](mu-pyridine) (6)
;
_space_group_IT_number 60
_symmetry_cell_setting orthorhombic
_symmetry_space_group_name_Hall '-P 2n 2ab'
_symmetry_space_group_name_H-M 'P b c n'
_atom_sites_solution_hydrogens geom
_atom_sites_solution_primary direct
_atom_sites_solution_secondary difmap
_audit_creation_method SHELXL
_cell_angle_alpha 90.00
_cell_angle_beta 90.00
_cell_angle_gamma 90.00
_cell_formula_units_Z 8
_cell_length_a 14.686(2)
_cell_length_b 21.295(5)
_cell_length_c 28.767(5)
_cell_measurement_temperature 298(2)
_cell_measurement_theta_max 12.5
_cell_measurement_theta_min 7.5
_cell_volume 8997(3)
_computing_cell_refinement 'Siemens P4'
_computing_data_collection 'Siemens P4'
_computing_data_reduction XSCANS
_computing_molecular_graphics XP
_computing_publication_material XCIF
_computing_structure_refinement 'SHELXL-5.03 (Sheldrick, 1994)'
_computing_structure_solution 'SHELXS-5.03 (Sheldrick, 1994)'
_diffrn_ambient_temperature 298(2)
_diffrn_measurement_device 'Siemens P4'
_diffrn_measurement_method Omega
_diffrn_radiation_monochromator graphite
_diffrn_radiation_source 'fine-focus sealed tube'
_diffrn_radiation_type MoK\a
_diffrn_radiation_wavelength 0.71073
_diffrn_reflns_av_R_equivalents 0.0447
_diffrn_reflns_av_sigmaI/netI 0.0858
_diffrn_reflns_limit_h_max 15
_diffrn_reflns_limit_h_min -1
_diffrn_reflns_limit_k_max 22
_diffrn_reflns_limit_k_min -1
_diffrn_reflns_limit_l_max 30
_diffrn_reflns_limit_l_min -1
_diffrn_reflns_number 7213
_diffrn_reflns_theta_max 22.49
_diffrn_reflns_theta_min 2.04
_diffrn_standards_decay_% <1.0
_diffrn_standards_interval_count 197
_diffrn_standards_number 3
_exptl_absorpt_coefficient_mu 1.717
_exptl_absorpt_correction_T_max 0.262
_exptl_absorpt_correction_T_min 0.242
_exptl_absorpt_correction_type 'semi-empirical ellipsoid'
_exptl_crystal_colour Yellow
_exptl_crystal_density_diffrn 1.328
_exptl_crystal_density_meas ?
_exptl_crystal_description Block
_exptl_crystal_F_000 3664
_exptl_crystal_size_max 0.40
_exptl_crystal_size_mid 0.40
_exptl_crystal_size_min 0.03
_refine_diff_density_max 1.690
_refine_diff_density_min -1.198
_refine_diff_density_rms 0.102
_refine_ls_extinction_method none
_refine_ls_goodness_of_fit_all 1.196
_refine_ls_goodness_of_fit_obs 1.533
_refine_ls_hydrogen_treatment 'idealized contribution'
_refine_ls_matrix_type full
_refine_ls_number_parameters 443
_refine_ls_number_reflns 5826
_refine_ls_number_restraints 0
_refine_ls_restrained_S_all 1.277
_refine_ls_restrained_S_obs 1.533
_refine_ls_R_factor_all 0.1011
_refine_ls_R_factor_obs 0.0561
_refine_ls_shift/esd_max -0.002
_refine_ls_shift/esd_mean 0.000
_refine_ls_structure_factor_coef Fsqd
_refine_ls_weighting_details 'w=1/[\s^2^(Fo^2^)+(0.0300P)^2^+0.0000P] where P=(Fo^2^+2Fc^2^)/3'
_refine_ls_weighting_scheme calc
_refine_ls_wR_factor_all 0.1317
_refine_ls_wR_factor_obs 0.1153
_reflns_number_observed 3290
_reflns_number_total 5837
_reflns_observed_criterion >2sigma(I)
_cod_data_source_file ic971178y_4.cif
_cod_data_source_block rabm
_cod_depositor_comments
;
The following automatic conversions were performed:

'_exptl_crystal_density_meas' value 'not measured' was changed to '?'
- the value is perceived as not measured.

Automatic conversion script
Id: cif_fix_values 3008 2015-01-20 13:52:24Z robertas 

The following automatic conversions were performed:

'_refine_ls_weighting_scheme' value 'calc
w=1/[\s^2^(Fo^2^)+(0.0300P)^2^+0.0000P] where P=(Fo^2^+2Fc^2^)/3' was
changed to 'calc'. New tag '_refine_ls_weighting_details' was
created. The value of the new tag was set to
'w=1/[\s^2^(Fo^2^)+(0.0300P)^2^+0.0000P] where P=(Fo^2^+2Fc^2^)/3'.

Automatic conversion script
Id: cif_fix_values 3143 2015-03-26 13:38:13Z robertas 
;
_cod_original_cell_volume 8996.5(29)
_cod_database_code 4322942

loop_
_symmetry_equiv_pos_as_xyz
'x, y, z'
'-x+1/2, -y+1/2, z+1/2'
'-x, y, -z+1/2'
'x+1/2, -y+1/2, -z'
'-x, -y, -z'
'x-1/2, y-1/2, -z-1/2'
'x, -y, z-1/2'
'-x-1/2, y-1/2, z'

loop_
_atom_site_aniso_label
_atom_site_aniso_U_11
_atom_site_aniso_U_22
_atom_site_aniso_U_33
_atom_site_aniso_U_23
_atom_site_aniso_U_13
_atom_site_aniso_U_12
Cs1 0.0506(3) 0.0750(4) 0.0700(4) -0.0063(4) -0.0079(3) 0.0047(4)
Cs2 0.0793(5) 0.0747(5) 0.0875(5) -0.0083(4) -0.0241(4) 0.0214(4)
P1 0.050(2) 0.074(2) 0.073(2) 0.0043(15) 0.0198(14) -0.0083(14)
P2 0.073(2) 0.057(2) 0.102(2) -0.022(2) 0.005(2) 0.008(2)
N 0.074(8) 0.096(9) 0.132(10) 0.016(8) 0.015(7) -0.003(7)
C1 0.053(6) 0.029(5) 0.062(6) -0.007(5) -0.001(5) 0.002(5)
C2 0.051(6) 0.043(6) 0.058(6) -0.003(5) -0.002(5) 0.016(5)
C3 0.038(5) 0.046(6) 0.048(5) 0.004(5) -0.009(4) -0.001(5)
C4 0.048(6) 0.029(5) 0.057(6) -0.003(5) -0.002(5) -0.008(5)
C5 0.038(5) 0.038(5) 0.039(5) 0.000(4) -0.001(4) 0.005(4)
C6 0.036(5) 0.042(6) 0.051(5) 0.012(4) 0.001(4) -0.008(4)
C7 0.064(7) 0.036(6) 0.103(9) 0.017(6) 0.013(6) 0.002(6)
C8 0.126(11) 0.044(7) 0.229(15) 0.028(9) 0.036(11) 0.024(8)
C9 0.103(9) 0.066(8) 0.117(10) 0.034(7) -0.008(7) -0.025(7)
C10 0.103(9) 0.077(9) 0.150(11) 0.006(8) -0.026(9) -0.045(8)
C11 0.046(5) 0.074(7) 0.048(5) -0.016(5) 0.005(5) 0.002(6)
C12 0.069(7) 0.097(8) 0.062(6) -0.008(6) 0.009(6) 0.005(7)
C13 0.055(7) 0.167(12) 0.083(7) 0.016(8) 0.017(6) 0.026(8)
C14 0.091(8) 0.097(9) 0.083(7) 0.001(7) 0.027(7) -0.036(8)
C15 0.051(6) 0.033(5) 0.066(6) -0.008(5) 0.001(5) 0.003(5)
C16 0.098(9) 0.045(6) 0.117(9) -0.016(6) 0.023(7) -0.014(7)
C17 0.085(8) 0.052(6) 0.095(7) -0.001(6) 0.009(6) 0.024(7)
C18 0.097(8) 0.064(7) 0.060(7) -0.015(6) -0.007(6) 0.003(7)
C19 0.050(5) 0.042(5) 0.062(6) 0.000(5) 0.005(5) 0.012(5)
C20 0.050(6) 0.049(6) 0.075(6) 0.009(5) 0.014(6) -0.006(5)
C21 0.064(7) 0.044(6) 0.060(6) -0.001(5) 0.007(6) 0.009(6)
C22 0.055(6) 0.061(7) 0.047(6) 0.006(5) 0.012(5) 0.011(6)
C23 0.051(6) 0.047(6) 0.049(6) 0.009(5) -0.006(5) -0.003(5)
C24 0.052(6) 0.055(6) 0.048(5) -0.005(5) -0.015(5) -0.001(5)
C25 0.072(8) 0.076(8) 0.105(9) -0.015(7) 0.045(7) 0.015(7)
C26 0.079(9) 0.115(10) 0.135(10) -0.041(9) 0.035(8) -0.004(9)
C27 0.131(11) 0.102(10) 0.140(10) 0.000(9) 0.085(9) -0.011(9)
C28 0.127(11) 0.128(11) 0.056(7) -0.012(7) 0.020(7) 0.021(9)
C29 0.124(11) 0.050(8) 0.073(8) -0.006(6) 0.011(8) 0.006(8)
C30 0.496(110) 0.139(43) 0.374(83) -0.149(48) -0.163(80) 0.244(65)
C31 0.375(71) 0.084(22) 0.083(23) -0.036(16) 0.041(39) 0.004(40)
C32 0.489(84) 0.299(53) 0.135(34) -0.147(34) 0.170(41) -0.340(60)
C30' 0.117(25) 0.067(20) 0.089(24) -0.005(18) 0.053(21) 0.025(19)
C31' 0.208(39) 0.062(19) 0.083(27) -0.048(20) -0.083(27) 0.050(27)
C32' 0.124(26) 0.016(13) 0.060(17) -0.008(12) -0.001(16) -0.008(16)
C33 0.069(7) 0.077(8) 0.054(6) 0.000(6) 0.001(6) -0.021(6)
C34 0.143(12) 0.120(10) 0.081(8) 0.027(8) -0.017(8) -0.055(10)
C35 0.098(10) 0.170(14) 0.112(9) -0.043(9) 0.051(8) -0.051(10)
C36 0.072(8) 0.108(9) 0.091(8) -0.008(7) -0.002(6) -0.020(7)
C37 0.108(14) 0.161(18) 0.126(12) 0.013(12) 0.020(11) 0.046(13)
C38 0.129(16) 0.140(18) 0.182(19) 0.061(16) 0.036(13) -0.046(16)
C39 0.186(25) 0.095(14) 0.163(21) 0.026(13) -0.060(17) -0.034(17)
C40 0.139(16) 0.111(16) 0.137(14) -0.037(12) -0.022(13) 0.044(13)
C41 0.079(10) 0.111(12) 0.107(10) 0.015(9) 0.023(8) -0.015(10)

loop_
_atom_site_label
_atom_site_type_symbol
_atom_site_fract_x
_atom_site_fract_y
_atom_site_fract_z
_atom_site_U_iso_or_equiv
_atom_site_thermal_displace_type
_atom_site_occupancy
_atom_site_calc_flag
_atom_site_refinement_flags
_atom_site_disorder_group
Cs1 Cs 0.61582(4) 0.04762(3) 0.68581(2) 0.0652(2) Uani 1 d . .
Cs2 Cs 0.45409(5) 0.08893(3) 0.55561(2) 0.0805(3) Uani 1 d . .
P1 P 0.3705(2) 0.06627(12) 0.68146(9) 0.0657(8) Uani 1 d . .
P2 P 0.6481(2) -0.02110(13) 0.56254(10) 0.0774(9) Uani 1 d . .
N N 0.5842(8) 0.1808(5) 0.6250(4) 0.101(3) Uani 1 d . .
C1 C 0.2284(6) 0.1178(4) 0.7392(3) 0.048(2) Uani 1 d . .
C2 C 0.1703(6) 0.1105(4) 0.7767(3) 0.050(2) Uani 1 d . .
H2A H 0.1492(6) 0.1467(4) 0.7913(3) 0.061 Uiso 1 calc R .
C3 C 0.1411(5) 0.0530(4) 0.7941(3) 0.044(2) Uani 1 d . .
C4 C 0.1690(6) 0.0021(4) 0.7688(3) 0.045(2) Uani 1 d . .
H4A H 0.1464(6) -0.0369(4) 0.7777(3) 0.053 Uiso 1 calc R .
C5 C 0.2278(5) 0.0035(4) 0.7312(3) 0.038(2) Uani 1 d . .
C6 C 0.2677(5) 0.0636(4) 0.7175(3) 0.043(2) Uani 1 d . .
C7 C 0.2489(7) 0.1864(4) 0.7236(4) 0.068(3) Uani 1 d . .
C8 C 0.1777(9) 0.2327(5) 0.7442(5) 0.133(5) Uani 1 d . .
H8A H 0.1805(9) 0.2314(5) 0.7775(5) 0.200 Uiso 1 calc R .
H8B H 0.1178(9) 0.2208(5) 0.7341(5) 0.200 Uiso 1 calc R .
H8C H 0.1909(9) 0.2745(5) 0.7337(5) 0.200 Uiso 1 calc R .
C9 C 0.2388(7) 0.1921(4) 0.6712(4) 0.095(4) Uani 1 d . .
H9A H 0.1788(7) 0.1790(4) 0.6622(4) 0.143 Uiso 1 calc R .
H9B H 0.2833(7) 0.1660(4) 0.6562(4) 0.143 Uiso 1 calc R .
H9C H 0.2480(7) 0.2351(4) 0.6621(4) 0.143 Uiso 1 calc R .
C10 C 0.3428(8) 0.2066(5) 0.7410(4) 0.110(4) Uani 1 d . .
H10A H 0.3455(8) 0.2020(5) 0.7741(4) 0.165 Uiso 1 calc R .
H10B H 0.3533(8) 0.2497(5) 0.7328(4) 0.165 Uiso 1 calc R .
H10C H 0.3886(8) 0.1807(5) 0.7269(4) 0.165 Uiso 1 calc R .
C11 C 0.0768(6) 0.0511(5) 0.8360(3) 0.056(2) Uani 1 d . .
C12 C 0.1209(6) 0.0832(5) 0.8772(3) 0.076(3) Uani 1 d . .
H12A H 0.1355(6) 0.1257(5) 0.8691(3) 0.114 Uiso 1 calc R .
H12B H 0.1756(6) 0.0612(5) 0.8855(3) 0.114 Uiso 1 calc R .
H12C H 0.0795(6) 0.0829(5) 0.9030(3) 0.114 Uiso 1 calc R .
C13 C -0.0126(6) 0.0859(6) 0.8242(3) 0.102(4) Uani 1 d . .
H13A H -0.0413(6) 0.0660(6) 0.7981(3) 0.153 Uiso 1 calc R .
H13B H 0.0007(6) 0.1288(6) 0.8167(3) 0.153 Uiso 1 calc R .
H13C H -0.0528(6) 0.0845(6) 0.8505(3) 0.153 Uiso 1 calc R .
C14 C 0.0550(7) -0.0165(5) 0.8507(3) 0.090(3) Uani 1 d . .
H14A H 0.0268(7) -0.0382(5) 0.8252(3) 0.136 Uiso 1 calc R .
H14B H 0.0142(7) -0.0159(5) 0.8767(3) 0.136 Uiso 1 calc R .
H14C H 0.1103(7) -0.0376(5) 0.8592(3) 0.136 Uiso 1 calc R .
C15 C 0.2460(6) -0.0596(4) 0.7058(3) 0.050(2) Uani 1 d . .
C16 C 0.1761(7) -0.1108(4) 0.7204(4) 0.087(3) Uani 1 d . .
H16A H 0.1796(7) -0.1173(4) 0.7534(4) 0.130 Uiso 1 calc R .
H16B H 0.1896(7) -0.1493(4) 0.7046(4) 0.130 Uiso 1 calc R .
H16C H 0.1158(7) -0.0972(4) 0.7124(4) 0.130 Uiso 1 calc R .
C17 C 0.3399(7) -0.0859(4) 0.7198(3) 0.077(3) Uani 1 d . .
H17A H 0.3433(7) -0.0893(4) 0.7530(3) 0.116 Uiso 1 calc R .
H17B H 0.3868(7) -0.0581(4) 0.7089(3) 0.116 Uiso 1 calc R .
H17C H 0.3480(7) -0.1266(4) 0.7061(3) 0.116 Uiso 1 calc R .
C18 C 0.2352(7) -0.0528(4) 0.6540(3) 0.074(3) Uani 1 d . .
H18A H 0.1758(7) -0.0363(4) 0.6472(3) 0.111 Uiso 1 calc R .
H18B H 0.2420(7) -0.0931(4) 0.6395(3) 0.111 Uiso 1 calc R .
H18C H 0.2808(7) -0.0246(4) 0.6423(3) 0.111 Uiso 1 calc R .
C19 C 0.6069(6) -0.1511(4) 0.5571(3) 0.051(2) Uani 1 d . .
C20 C 0.6088(6) -0.2083(4) 0.5338(3) 0.058(2) Uani 1 d . .
H20A H 0.5671(6) -0.2387(4) 0.5430(3) 0.070 Uiso 1 calc R .
C21 C 0.6669(7) -0.2234(4) 0.4985(3) 0.056(2) Uani 1 d . .
C22 C 0.7297(6) -0.1780(4) 0.4871(3) 0.055(3) Uani 1 d . .
H22A H 0.7725(6) -0.1877(4) 0.4644(3) 0.065 Uiso 1 calc R .
C23 C 0.7341(6) -0.1182(4) 0.5072(3) 0.049(2) Uani 1 d . .
C24 C 0.6666(6) -0.1006(4) 0.5413(3) 0.052(2) Uani 1 d . .
C25 C 0.5419(8) -0.1439(5) 0.5984(4) 0.084(3) Uani 1 d . .
C26 C 0.4666(7) -0.0980(6) 0.5871(4) 0.110(4) Uani 1 d . .
H26A H 0.4267(7) -0.0941(6) 0.6134(4) 0.164 Uiso 1 calc R .
H26B H 0.4328(7) -0.1129(6) 0.5608(4) 0.164 Uiso 1 calc R .
H26C H 0.4925(7) -0.0577(6) 0.5800(4) 0.164 Uiso 1 calc R .
C27 C 0.4897(8) -0.2060(5) 0.6106(4) 0.124(5) Uani 1 d . .
H27A H 0.5328(8) -0.2383(5) 0.6183(4) 0.187 Uiso 1 calc R .
H27B H 0.4543(8) -0.2190(5) 0.5842(4) 0.187 Uiso 1 calc R .
H27C H 0.4501(8) -0.1987(5) 0.6366(4) 0.187 Uiso 1 calc R .
C28 C 0.5947(8) -0.1257(5) 0.6435(3) 0.104(4) Uani 1 d . .
H28A H 0.6417(8) -0.1561(5) 0.6492(3) 0.156 Uiso 1 calc R .
H28B H 0.5534(8) -0.1248(5) 0.6693(3) 0.156 Uiso 1 calc R .
H28C H 0.6217(8) -0.0849(5) 0.6396(3) 0.156 Uiso 1 calc R .
C29 C 0.6630(9) -0.2881(5) 0.4739(4) 0.082(3) Uani 1 d . .
C30 C 0.7308(51) -0.3302(22) 0.4933(23) 0.337(45) Uani 0.55 d P 1
H30A H 0.7209(51) -0.3344(22) 0.5262(23) 0.505 Uiso 0.55 calc PR 1
H30B H 0.7905(51) -0.3133(22) 0.4879(23) 0.505 Uiso 0.55 calc PR 1
H30C H 0.7259(51) -0.3706(22) 0.4788(23) 0.505 Uiso 0.55 calc PR 1
C31 C 0.6821(47) -0.2843(15) 0.4249(11) 0.180(21) Uani 0.55 d P 1
H31A H 0.6389(47) -0.2567(15) 0.4104(11) 0.271 Uiso 0.55 calc PR 1
H31B H 0.6777(47) -0.3253(15) 0.4113(11) 0.271 Uiso 0.55 calc PR 1
H31C H 0.7425(47) -0.2681(15) 0.4204(11) 0.271 Uiso 0.55 calc PR 1
C32 C 0.5737(44) -0.3224(25) 0.4809(16) 0.308(38) Uani 0.55 d P 1
H32A H 0.5606(44) -0.3251(25) 0.5135(16) 0.461 Uiso 0.55 calc PR 1
H32B H 0.5782(44) -0.3639(25) 0.4681(16) 0.461 Uiso 0.55 calc PR 1
H32C H 0.5258(44) -0.2999(25) 0.4655(16) 0.461 Uiso 0.55 calc PR 1
C30' C 0.7606(24) -0.3037(15) 0.4525(13) 0.091(10) Uani 0.45 d P 2
H30D H 0.7754(24) -0.2732(15) 0.4292(13) 0.136 Uiso 0.45 calc PR 2
H30E H 0.7595(24) -0.3448(15) 0.4388(13) 0.136 Uiso 0.45 calc PR 2
H30F H 0.8055(24) -0.3025(15) 0.4767(13) 0.136 Uiso 0.45 calc PR 2
C31' C 0.5887(33) -0.2856(14) 0.4375(14) 0.118(16) Uani 0.45 d P 2
H31D H 0.6036(33) -0.2543(14) 0.4147(14) 0.176 Uiso 0.45 calc PR 2
H31E H 0.5319(33) -0.2751(14) 0.4521(14) 0.176 Uiso 0.45 calc PR 2
H31F H 0.5835(33) -0.3258(14) 0.4226(14) 0.176 Uiso 0.45 calc PR 2
C32' C 0.6422(23) -0.3364(10) 0.5099(9) 0.066(8) Uani 0.45 d P 2
H32D H 0.6902(23) -0.3372(10) 0.5326(9) 0.099 Uiso 0.45 calc PR 2
H32E H 0.6373(23) -0.3769(10) 0.4955(9) 0.099 Uiso 0.45 calc PR 2
H32F H 0.5857(23) -0.3262(10) 0.5249(9) 0.099 Uiso 0.45 calc PR 2
C33 C 0.8115(7) -0.0760(5) 0.4901(3) 0.067(3) Uani 1 d . .
C34 C 0.7749(8) -0.0221(5) 0.4602(4) 0.115(5) Uani 1 d . .
H34A H 0.8247(8) 0.0036(5) 0.4500(4) 0.172 Uiso 1 calc R .
H34B H 0.7334(8) 0.0028(5) 0.4782(4) 0.172 Uiso 1 calc R .
H34C H 0.7438(8) -0.0390(5) 0.4337(4) 0.172 Uiso 1 calc R .
C35 C 0.8820(8) -0.1102(6) 0.4583(4) 0.127(5) Uani 1 d . .
H35A H 0.9284(8) -0.0811(6) 0.4490(4) 0.190 Uiso 1 calc R .
H35B H 0.8516(8) -0.1263(6) 0.4313(4) 0.190 Uiso 1 calc R .
H35C H 0.9093(8) -0.1442(6) 0.4752(4) 0.190 Uiso 1 calc R .
C36 C 0.8689(7) -0.0515(5) 0.5310(3) 0.090(3) Uani 1 d . .
H36A H 0.9168(7) -0.0252(5) 0.5193(3) 0.136 Uiso 1 calc R .
H36B H 0.8948(7) -0.0864(5) 0.5475(3) 0.136 Uiso 1 calc R .
H36C H 0.8309(7) -0.0277(5) 0.5516(3) 0.136 Uiso 1 calc R .
C37 C 0.6583(13) 0.2019(10) 0.6048(5) 0.132(6) Uani 1 d . .
H37A H 0.6949(13) 0.1732(10) 0.5891(5) 0.158 Uiso 1 calc R .
C38 C 0.6847(13) 0.2621(11) 0.6052(7) 0.150(8) Uani 1 d . .
H38A H 0.7354(13) 0.2750(11) 0.5884(7) 0.181 Uiso 1 calc R .
C39 C 0.6381(17) 0.3023(9) 0.6297(7) 0.148(9) Uani 1 d . .
H39A H 0.6580(17) 0.3436(9) 0.6321(7) 0.178 Uiso 1 calc R .
C40 C 0.5634(14) 0.2849(9) 0.6510(6) 0.129(6) Uani 1 d . .
H40A H 0.5285(14) 0.3136(9) 0.6677(6) 0.155 Uiso 1 calc R .
C41 C 0.5380(9) 0.2216(8) 0.6478(5) 0.099(4) Uani 1 d . .
H41A H 0.4852(9) 0.2086(8) 0.6629(5) 0.119 Uiso 1 calc R .

loop_
_atom_type_symbol
_atom_type_description
_atom_type_scat_dispersion_real
_atom_type_scat_dispersion_imag
_atom_type_scat_source
C C 0.0033 0.0016 'International Tables Vol C Tables 4.2.6.8 and 6.1.1.4'
H H 0.0000 0.0000 'International Tables Vol C Tables 4.2.6.8 and 6.1.1.4'
N N 0.0061 0.0033 'International Tables Vol C Tables 4.2.6.8 and 6.1.1.4'
P P 0.1023 0.0942 'International Tables Vol C Tables 4.2.6.8 and 6.1.1.4'
Cs Cs -0.3680 2.1192 'International Tables Vol C Tables 4.2.6.8 and 6.1.1.4'

loop_
_geom_angle_atom_site_label_1
_geom_angle_atom_site_label_2
_geom_angle_atom_site_label_3
_geom_angle
_geom_angle_site_symmetry_1
_geom_angle_site_symmetry_3
_geom_angle_publ_flag
C6 Cs1 N 115.2(2) 3_656 . ?
C6 Cs1 C5 25.0(2) 3_656 3_656 ?
N Cs1 C5 133.0(2) . 3_656 ?
C6 Cs1 C1 24.2(2) 3_656 3_656 ?
N Cs1 C1 92.9(2) . 3_656 ?
C5 Cs1 C1 41.3(2) 3_656 3_656 ?
C6 Cs1 C4 41.7(2) 3_656 3_656 ?
N Cs1 C4 122.9(2) . 3_656 ?
C5 Cs1 C4 22.7(2) 3_656 3_656 ?
C1 Cs1 C4 46.0(2) 3_656 3_656 ?
C6 Cs1 C2 41.3(2) 3_656 3_656 ?
N Cs1 C2 87.8(2) . 3_656 ?
C5 Cs1 C2 46.2(2) 3_656 3_656 ?
C1 Cs1 C2 22.5(2) 3_656 3_656 ?
C4 Cs1 C2 38.0(2) 3_656 3_656 ?
C6 Cs1 C3 49.2(2) 3_656 3_656 ?
N Cs1 C3 101.1(2) . 3_656 ?
C5 Cs1 C3 40.5(2) 3_656 3_656 ?
C1 Cs1 C3 40.4(2) 3_656 3_656 ?
C4 Cs1 C3 22.0(2) 3_656 3_656 ?
C2 Cs1 C3 22.3(2) 3_656 3_656 ?
C6 Cs1 P1 122.38(14) 3_656 . ?
N Cs1 P1 75.7(2) . . ?
C5 Cs1 P1 135.76(14) 3_656 . ?
C1 Cs1 P1 128.9(2) 3_656 . ?
C4 Cs1 P1 157.79(14) 3_656 . ?
C2 Cs1 P1 147.2(2) 3_656 . ?
C3 Cs1 P1 169.16(14) 3_656 . ?
C6 Cs1 P1 28.44(14) 3_656 3_656 ?
N Cs1 P1 115.9(2) . 3_656 ?
C5 Cs1 P1 45.96(14) 3_656 3_656 ?
C1 Cs1 P1 46.1(2) 3_656 3_656 ?
C4 Cs1 P1 67.48(13) 3_656 3_656 ?
C2 Cs1 P1 67.45(14) 3_656 3_656 ?
C3 Cs1 P1 77.68(13) 3_656 3_656 ?
P1 Cs1 P1 94.28(6) . 3_656 ?
C6 Cs1 P2 138.81(14) 3_656 . ?
N Cs1 P2 81.9(2) . . ?
C5 Cs1 P2 116.81(14) 3_656 . ?
C1 Cs1 P2 130.6(2) 3_656 . ?
C4 Cs1 P2 97.17(14) 3_656 . ?
C2 Cs1 P2 108.09(15) 3_656 . ?
C3 Cs1 P2 92.16(13) 3_656 . ?
P1 Cs1 P2 97.56(6) . . ?
P1 Cs1 P2 160.73(6) 3_656 . ?
C6 Cs1 Cs2 162.81(14) 3_656 . ?
N Cs1 Cs2 48.1(2) . . ?
C5 Cs1 Cs2 167.90(13) 3_656 . ?
C1 Cs1 Cs2 140.80(13) 3_656 . ?
C4 Cs1 Cs2 145.53(13) 3_656 . ?
C2 Cs1 Cs2 129.61(13) 3_656 . ?
C3 Cs1 Cs2 130.12(13) 3_656 . ?
P1 Cs1 Cs2 55.13(4) . . ?
P1 Cs1 Cs2 146.11(4) 3_656 . ?
P2 Cs1 Cs2 51.54(4) . . ?
C6 Cs1 Cs1 74.34(14) 3_656 3_656 ?
N Cs1 Cs1 106.8(3) . 3_656 ?
C5 Cs1 Cs1 86.67(13) 3_656 3_656 ?
C1 Cs1 Cs1 89.42(15) 3_656 3_656 ?
C4 Cs1 Cs1 109.41(13) 3_656 3_656 ?
C2 Cs1 Cs1 111.88(14) 3_656 3_656 ?
C3 Cs1 Cs1 123.44(13) 3_656 3_656 ?
P1 Cs1 Cs1 49.63(4) . 3_656 ?
P1 Cs1 Cs1 45.95(4) 3_656 3_656 ?
P2 Cs1 Cs1 139.27(5) . 3_656 ?
Cs2 Cs1 Cs1 104.68(2) . 3_656 ?
C24 Cs2 C23 25.0(2) 5_656 5_656 ?
C24 Cs2 N 139.0(2) 5_656 . ?
C23 Cs2 N 132.4(3) 5_656 . ?
C24 Cs2 C22 41.9(2) 5_656 5_656 ?
C23 Cs2 C22 23.3(2) 5_656 5_656 ?
N Cs2 C22 109.1(3) . 5_656 ?
C24 Cs2 C19 23.8(2) 5_656 5_656 ?
C23 Cs2 C19 41.0(2) 5_656 5_656 ?
N Cs2 C19 117.2(2) . 5_656 ?
C22 Cs2 C19 45.5(2) 5_656 5_656 ?
C24 Cs2 C34 55.7(2) 5_656 5_656 ?
C23 Cs2 C34 41.7(2) 5_656 5_656 ?
N Cs2 C34 144.3(3) . 5_656 ?
C22 Cs2 C34 57.6(2) 5_656 5_656 ?
C19 Cs2 C34 78.7(2) 5_656 5_656 ?
C24 Cs2 P2 120.4(2) 5_656 . ?
C23 Cs2 P2 141.4(2) 5_656 . ?
N Cs2 P2 84.2(2) . . ?
C22 Cs2 P2 162.14(15) 5_656 . ?
C19 Cs2 P2 118.15(14) 5_656 . ?
C34 Cs2 P2 117.8(2) 5_656 . ?
C24 Cs2 C21 48.2(2) 5_656 5_656 ?
C23 Cs2 C21 40.3(2) 5_656 5_656 ?
N Cs2 C21 94.1(2) . 5_656 ?
C22 Cs2 C21 21.7(2) 5_656 5_656 ?
C19 Cs2 C21 39.0(2) 5_656 5_656 ?
C34 Cs2 C21 79.0(2) 5_656 5_656 ?
P2 Cs2 C21 151.8(2) . 5_656 ?
C24 Cs2 C20 40.2(2) 5_656 5_656 ?
C23 Cs2 C20 45.5(2) 5_656 5_656 ?
N Cs2 C20 98.7(2) . 5_656 ?
C22 Cs2 C20 37.1(2) 5_656 5_656 ?
C19 Cs2 C20 21.8(2) 5_656 5_656 ?
C34 Cs2 C20 87.3(2) 5_656 5_656 ?
P2 Cs2 C20 131.30(15) . 5_656 ?
C21 Cs2 C20 21.1(2) 5_656 5_656 ?
C24 Cs2 P1 129.0(2) 5_656 . ?
C23 Cs2 P1 105.5(2) 5_656 . ?
N Cs2 P1 72.4(2) . . ?
C22 Cs2 P1 98.71(14) 5_656 . ?
C19 Cs2 P1 144.07(14) 5_656 . ?
C34 Cs2 P1 77.1(2) 5_656 . ?
P2 Cs2 P1 96.63(6) . . ?
C21 Cs2 P1 109.76(15) 5_656 . ?
C20 Cs2 P1 130.84(15) 5_656 . ?
C24 Cs2 P2 26.9(2) 5_656 5_656 ?
C23 Cs2 P2 45.5(2) 5_656 5_656 ?
N Cs2 P2 157.6(2) . 5_656 ?
C22 Cs2 P2 67.0(2) 5_656 5_656 ?
C19 Cs2 P2 43.49(15) 5_656 5_656 ?
C34 Cs2 P2 53.9(2) 5_656 5_656 ?
P2 Cs2 P2 96.11(6) . 5_656 ?
C21 Cs2 P2 75.04(15) 5_656 5_656 ?
C20 Cs2 P2 64.29(15) 5_656 5_656 ?
P1 Cs2 P2 129.49(6) . 5_656 ?
C24 Cs2 Cs1 173.08(15) 5_656 . ?
C23 Cs2 Cs1 156.0(2) 5_656 . ?
N Cs2 Cs1 47.8(2) . . ?
C22 Cs2 Cs1 142.84(14) 5_656 . ?
C19 Cs2 Cs1 160.81(14) 5_656 . ?
C34 Cs2 Cs1 120.5(2) 5_656 . ?
P2 Cs2 Cs1 55.02(5) . . ?
C21 Cs2 Cs1 138.49(14) 5_656 . ?
C20 Cs2 Cs1 146.44(14) 5_656 . ?
P1 Cs2 Cs1 50.55(4) . . ?
P2 Cs2 Cs1 146.46(5) 5_656 . ?
C6 P1 Cs1 142.7(3) . . ?
C6 P1 Cs1 58.5(3) . 3_656 ?
Cs1 P1 Cs1 84.42(6) . 3_656 ?
C6 P1 Cs2 142.9(3) . . ?
Cs1 P1 Cs2 74.32(5) . . ?
Cs1 P1 Cs2 158.38(7) 3_656 . ?
C24 P2 Cs2 133.4(3) . . ?
C24 P2 Cs1 132.7(3) . . ?
Cs2 P2 Cs1 73.43(5) . . ?
C24 P2 Cs2 55.5(3) . 5_656 ?
Cs2 P2 Cs2 83.89(6) . 5_656 ?
Cs1 P2 Cs2 150.85(8) . 5_656 ?
C41 N C37 115.7(13) . . ?
C41 N Cs1 112.1(9) . . ?
C37 N Cs1 113.8(10) . . ?
C41 N Cs2 113.2(9) . . ?
C37 N Cs2 113.9(12) . . ?
Cs1 N Cs2 84.1(2) . . ?
C2 C1 C6 119.9(8) . . ?
C2 C1 C7 116.7(8) . . ?
C6 C1 C7 123.4(8) . . ?
C2 C1 Cs1 82.8(5) . 3_656 ?
C6 C1 Cs1 70.1(5) . 3_656 ?
C7 C1 Cs1 117.0(6) . 3_656 ?
C1 C2 C3 124.7(8) . . ?
C1 C2 Cs1 74.7(5) . 3_656 ?
C3 C2 Cs1 80.3(5) . 3_656 ?
C4 C3 C2 114.5(7) . . ?
C4 C3 C11 125.5(8) . . ?
C2 C3 C11 119.8(8) . . ?
C4 C3 Cs1 76.4(5) . 3_656 ?
C2 C3 Cs1 77.4(5) . 3_656 ?
C11 C3 Cs1 118.8(5) . 3_656 ?
C3 C4 C5 125.8(8) . . ?
C3 C4 Cs1 81.6(5) . 3_656 ?
C5 C4 Cs1 74.1(4) . 3_656 ?
C4 C5 C6 118.7(7) . . ?
C4 C5 C15 117.2(7) . . ?
C6 C5 C15 124.2(7) . . ?
C4 C5 Cs1 83.1(4) . 3_656 ?
C6 C5 Cs1 71.4(4) . 3_656 ?
C15 C5 Cs1 116.6(5) . 3_656 ?
C1 C6 C5 115.2(7) . . ?
C1 C6 P1 123.6(6) . . ?
C5 C6 P1 120.6(6) . . ?
C1 C6 Cs1 85.6(5) . 3_656 ?
C5 C6 Cs1 83.7(4) . 3_656 ?
P1 C6 Cs1 93.0(3) . 3_656 ?
C9 C7 C10 112.9(9) . . ?
C9 C7 C8 105.2(9) . . ?
C10 C7 C8 107.7(9) . . ?
C9 C7 C1 110.1(8) . . ?
C10 C7 C1 110.1(8) . . ?
C8 C7 C1 110.8(8) . . ?
C12 C11 C14 107.4(8) . . ?
C12 C11 C3 109.9(7) . . ?
C14 C11 C3 111.8(8) . . ?
C12 C11 C13 108.6(8) . . ?
C14 C11 C13 109.4(8) . . ?
C3 C11 C13 109.7(7) . . ?
C18 C15 C17 112.8(8) . . ?
C18 C15 C5 111.4(7) . . ?
C17 C15 C5 110.3(7) . . ?
C18 C15 C16 105.4(8) . . ?
C17 C15 C16 105.4(7) . . ?
C5 C15 C16 111.4(7) . . ?
C20 C19 C24 118.9(8) . . ?
C20 C19 C25 118.3(8) . . ?
C24 C19 C25 122.8(8) . . ?
C20 C19 Cs2 83.9(5) . 5_656 ?
C24 C19 Cs2 66.4(4) . 5_656 ?
C25 C19 Cs2 120.3(6) . 5_656 ?
C21 C20 C19 125.3(9) . . ?
C21 C20 Cs2 78.6(5) . 5_656 ?
C19 C20 Cs2 74.4(5) . 5_656 ?
C20 C21 C22 115.5(8) . . ?
C20 C21 C29 121.8(10) . . ?
C22 C21 C29 122.8(9) . . ?
C20 C21 Cs2 80.3(5) . 5_656 ?
C22 C21 Cs2 71.3(5) . 5_656 ?
C29 C21 Cs2 118.5(6) . 5_656 ?
C21 C22 C23 124.9(8) . . ?
C21 C22 Cs2 87.0(5) . 5_656 ?
C23 C22 Cs2 71.9(5) . 5_656 ?
C22 C23 C24 119.1(8) . . ?
C22 C23 C33 115.9(8) . . ?
C24 C23 C33 125.1(8) . . ?
C22 C23 Cs2 84.8(5) . 5_656 ?
C24 C23 Cs2 75.7(4) . 5_656 ?
C33 C23 Cs2 109.2(5) . 5_656 ?
C23 C24 C19 115.6(7) . . ?
C23 C24 P2 124.9(7) . . ?
C19 C24 P2 119.4(6) . . ?
C23 C24 Cs2 79.3(4) . 5_656 ?
C19 C24 Cs2 89.8(5) . 5_656 ?
P2 C24 Cs2 97.6(3) . 5_656 ?
C26 C25 C19 110.7(9) . . ?
C26 C25 C28 112.5(9) . . ?
C19 C25 C28 111.1(8) . . ?
C26 C25 C27 103.6(9) . . ?
C19 C25 C27 113.1(8) . . ?
C28 C25 C27 105.6(10) . . ?
C31 C29 C30 106.2(28) . . ?
C32' C29 C31' 111.0(23) . . ?
C31 C29 C32 109.1(23) . . ?
C30 C29 C32 104.2(29) . . ?
C31 C29 C21 112.9(15) . . ?
C30 C29 C21 110.3(19) . . ?
C32' C29 C21 107.6(12) . . ?
C31' C29 C21 108.1(13) . . ?
C32 C29 C21 113.5(18) . . ?
C32' C29 C30' 108.0(19) . . ?
C31' C29 C30' 112.9(20) . . ?
C21 C29 C30' 109.1(15) . . ?
C23 C33 C34 111.1(9) . . ?
C23 C33 C36 111.2(7) . . ?
C34 C33 C36 111.6(9) . . ?
C23 C33 C35 114.0(8) . . ?
C34 C33 C35 104.6(9) . . ?
C36 C33 C35 104.0(8) . . ?
N C37 C38 124.2(16) . . ?
C39 C38 C37 118.8(20) . . ?
C38 C39 C40 120.5(22) . . ?
C39 C40 C41 117.7(18) . . ?
N C41 C40 122.9(14) . . ?

loop_
_geom_bond_atom_site_label_1
_geom_bond_atom_site_label_2
_geom_bond_distance
_geom_bond_site_symmetry_2
_geom_bond_publ_flag
Cs1 C6 3.283(8) 3_656 ?
Cs1 N 3.365(10) . ?
Cs1 C5 3.443(7) 3_656 ?
Cs1 C1 3.481(8) 3_656 ?
Cs1 C4 3.554(8) 3_656 ?
Cs1 C2 3.581(8) 3_656 ?
Cs1 C3 3.617(8) 3_656 ?
Cs1 P1 3.626(3) . ?
Cs1 P1 3.844(3) 3_656 ?
Cs1 P2 3.865(3) . ?
Cs1 Cs2 4.5213(10) . ?
Cs1 Cs1 5.0213(13) 3_656 ?
Cs2 C24 3.313(8) 5_656 ?
Cs2 C23 3.360(8) 5_656 ?
Cs2 N 3.386(11) . ?
Cs2 C22 3.521(8) 5_656 ?
Cs2 C19 3.615(8) 5_656 ?
Cs2 C34 3.680(12) 5_656 ?
Cs2 P2 3.694(3) . ?
Cs2 C21 3.712(9) 5_656 ?
Cs2 C20 3.732(8) 5_656 ?
Cs2 P1 3.853(3) . ?
Cs2 P2 3.986(3) 5_656 ?
P1 C6 1.834(8) . ?
P1 Cs1 3.844(3) 3_656 ?
P2 C24 1.820(9) . ?
P2 Cs2 3.986(3) 5_656 ?
N C41 1.283(15) . ?
N C37 1.31(2) . ?
C1 C2 1.382(11) . ?
C1 C6 1.433(10) . ?
C1 C7 1.559(11) . ?
C1 Cs1 3.481(8) 3_656 ?
C2 C3 1.390(11) . ?
C2 Cs1 3.581(8) 3_656 ?
C3 C4 1.369(10) . ?
C3 C11 1.532(11) . ?
C3 Cs1 3.617(8) 3_656 ?
C4 C5 1.384(10) . ?
C4 Cs1 3.554(8) 3_656 ?
C5 C6 1.462(10) . ?
C5 C15 1.552(10) . ?
C5 Cs1 3.443(7) 3_656 ?
C6 Cs1 3.283(8) 3_656 ?
C7 C9 1.519(14) . ?
C7 C10 1.529(13) . ?
C7 C8 1.554(13) . ?
C11 C12 1.513(11) . ?
C11 C14 1.532(12) . ?
C11 C13 1.546(12) . ?
C15 C18 1.505(11) . ?
C15 C17 1.541(11) . ?
C15 C16 1.556(11) . ?
C19 C20 1.391(11) . ?
C19 C24 1.459(11) . ?
C19 C25 1.533(11) . ?
C19 Cs2 3.615(8) 5_656 ?
C20 C21 1.365(11) . ?
C20 Cs2 3.732(8) 5_656 ?
C21 C22 1.377(11) . ?
C21 C29 1.551(13) . ?
C21 Cs2 3.713(9) 5_656 ?
C22 C23 1.398(11) . ?
C22 Cs2 3.521(8) 5_656 ?
C23 C24 1.445(11) . ?
C23 C33 1.530(12) . ?
C23 Cs2 3.360(8) 5_656 ?
C24 Cs2 3.313(8) 5_656 ?
C25 C26 1.511(14) . ?
C25 C28 1.559(14) . ?
C25 C27 1.568(13) . ?
C29 C31 1.44(3) . ?
C29 C30 1.45(4) . ?
C29 C32' 1.49(3) . ?
C29 C31' 1.51(3) . ?
C29 C32 1.51(4) . ?
C29 C30' 1.59(3) . ?
C33 C34 1.532(13) . ?
C33 C36 1.538(12) . ?
C33 C35 1.563(13) . ?
C37 C38 1.34(2) . ?
C38 C39 1.30(2) . ?
C39 C40 1.31(2) . ?
C40 C41 1.40(2) . ?
